data_4318361
loop_
_publ_author_name
'Vitaly Pavlishchuk'
'Frank Birkelbach'
'Thomas Weyherm\"uller'
'Karl Wieghardt'
'Phalguni Chaudhuri'

_publ_section_title
;
 Polynuclear Complexes of the Pendent-Arm Ligand
 1,4,7-Tris(acetophenoneoxime)-1,4,7-triazacyclononane
;
_journal_name_full 'Inorganic Chemistry'
_journal_page_first 4405
_journal_page_last 4416
_journal_paper_doi 10.1021/ic011322m
_journal_volume 41
_journal_year 2002
_chemical_formula_analytical '[C60 H68 N12 O6 Co3]2+,(ClO4)2-,H2O,EtO2,C3H5O'
_chemical_formula_sum 'C67 H86 Cl2 Co3 N12 O18'
_chemical_formula_weight 1595.17
_chemical_name_systematic
;
  ?
;
_space_group_IT_number 15
_symmetry_cell_setting monoclinic
_symmetry_space_group_name_Hall '-C 2yc'
_symmetry_space_group_name_H-M 'C 1 2/c 1'
_atom_sites_solution_hydrogens geom
_atom_sites_solution_primary direct
_atom_sites_solution_secondary difmap
_audit_creation_method SHELXL
_cell_angle_alpha 90.00
_cell_angle_beta 104.57(1)
_cell_angle_gamma 90.00
_cell_formula_units_Z 4
_cell_length_a 23.442(2)
_cell_length_b 17.302(2)
_cell_length_c 17.263(2)
_cell_measurement_reflns_used 42637
_cell_measurement_temperature 100(2)
_cell_measurement_theta_max 30.03
_cell_measurement_theta_min 1.00
_cell_volume 6776.6(13)
_computing_cell_refinement 'Nonius Collect Software'
_computing_data_collection 'Nonius Collect Software'
_computing_data_reduction 'Nonius Collect Software'
_computing_structure_refinement 'SHELXL-93 (Sheldrick, 1993)'
_computing_structure_solution 'SHELXS-86 (Sheldrick, 1990)'
_diffrn_ambient_temperature 100(2)
_diffrn_measurement_device 'Nonius Kappa-CCD'
_diffrn_measurement_method '\w-scan,129 imagesa 1.0 deg/240 sec'
_diffrn_radiation_monochromator graphite
_diffrn_radiation_source 'rotating Mo-anode'
_diffrn_radiation_type MoK\a
_diffrn_radiation_wavelength 0.71073
_diffrn_reflns_av_R_equivalents 0.0951
_diffrn_reflns_av_sigmaI/netI 0.1222
_diffrn_reflns_limit_h_max 18
_diffrn_reflns_limit_h_min -32
_diffrn_reflns_limit_k_max 24
_diffrn_reflns_limit_k_min -23
_diffrn_reflns_limit_l_max 23
_diffrn_reflns_limit_l_min -23
_diffrn_reflns_number 18081
_diffrn_reflns_theta_max 26.00
_diffrn_reflns_theta_min 2.94
_exptl_absorpt_coefficient_mu 0.887
_exptl_absorpt_correction_type 'MulScanAbs,Platon Program Suite 1999'
_exptl_crystal_colour red
_exptl_crystal_density_diffrn 1.564
_exptl_crystal_description opaque
_exptl_crystal_F_000 3324
_exptl_crystal_size_max 0.15
_exptl_crystal_size_mid 0.07
_exptl_crystal_size_min 0.07
_refine_diff_density_max 0.742
_refine_diff_density_min -0.537
_refine_diff_density_rms 0.100
_refine_ls_extinction_method none
_refine_ls_goodness_of_fit_all 1.017
_refine_ls_goodness_of_fit_obs 1.112
_refine_ls_matrix_type full
_refine_ls_number_parameters 477
_refine_ls_number_reflns 6562
_refine_ls_number_restraints 0
_refine_ls_restrained_S_all 1.035
_refine_ls_restrained_S_obs 1.112
_refine_ls_R_factor_all 0.1241
_refine_ls_R_factor_obs 0.0630
_refine_ls_shift/esd_max 0.003
_refine_ls_shift/esd_mean 0.000
_refine_ls_structure_factor_coef Fsqd
_refine_ls_weighting_details 'w=1/[\s^2^(Fo^2^)+(0.0432P)^2^+25.6999P] where P=(Fo^2^+2Fc^2^)/3'
_refine_ls_weighting_scheme calc
_refine_ls_wR_factor_all 0.1449
_refine_ls_wR_factor_obs 0.1192
_reflns_number_observed 4043
_reflns_number_total 6619
_reflns_observed_criterion >2sigma(I)
_cod_data_source_file ic011322m_2.cif
_cod_data_source_block 2
_cod_depositor_comments
;
The following automatic conversions were performed:

'_symmetry_cell_setting' value 'Monoclinic' changed to 'monoclinic'
according to the built-in table from CIF Core dictionary named
'cif_core.dic' version 2.4.1 from 2010-06-29.

Automatic conversion script
Id: cif_fix_values 1646 2011-03-28 12:23:43Z adriana 

The following automatic conversions were performed:

'_refine_ls_weighting_scheme' value 'calc
w=1/[\s^2^(Fo^2^)+(0.0432P)^2^+25.6999P] where P=(Fo^2^+2Fc^2^)/3'
was changed to 'calc'. New tag '_refine_ls_weighting_details' was
created. The value of the new tag was set to
'w=1/[\s^2^(Fo^2^)+(0.0432P)^2^+25.6999P] where P=(Fo^2^+2Fc^2^)/3'.

Automatic conversion script
Id: cif_fix_values 3143 2015-03-26 13:38:13Z robertas 
;
_cod_database_code 4318361

loop_
_symmetry_equiv_pos_as_xyz
'x, y, z'
'-x, y, -z+1/2'
'x+1/2, y+1/2, z'
'-x+1/2, y+1/2, -z+1/2'
'-x, -y, -z'
'x, -y, z-1/2'
'-x+1/2, -y+1/2, -z'
'x+1/2, -y+1/2, z-1/2'

loop_
_atom_site_aniso_label
_atom_site_aniso_U_11
_atom_site_aniso_U_22
_atom_site_aniso_U_33
_atom_site_aniso_U_23
_atom_site_aniso_U_13
_atom_site_aniso_U_12
Co1 0.0191(4) 0.0228(4) 0.0121(3) -0.0006(3) 0.0023(3) -0.0008(3)
Co2 0.0171(5) 0.0200(5) 0.0114(4) -0.0012(4) 0.0018(4) -0.0004(4)
N1 0.025(2) 0.024(2) 0.011(2) 0.000(2) 0.002(2) -0.003(2)
N2 0.020(2) 0.023(2) 0.021(2) -0.002(2) 0.000(2) -0.002(2)
N3 0.020(2) 0.029(2) 0.013(2) 0.003(2) 0.001(2) 0.000(2)
N4 0.016(2) 0.021(2) 0.016(2) -0.004(2) 0.004(2) 0.001(2)
N5 0.019(2) 0.022(2) 0.012(2) -0.002(2) 0.000(2) -0.004(2)
N6 0.020(2) 0.022(2) 0.008(2) 0.002(2) 0.001(2) 0.002(2)
O4 0.018(2) 0.024(2) 0.013(2) -0.0052(14) 0.0010(14) -0.0032(15)
O5 0.018(2) 0.029(2) 0.0092(15) 0.0037(14) -0.0005(14) 0.0003(15)
O6 0.024(2) 0.024(2) 0.011(2) -0.0003(14) 0.0054(15) 0.0027(15)
C1 0.031(3) 0.027(3) 0.016(2) -0.009(2) 0.008(2) 0.001(2)
C2 0.026(3) 0.027(3) 0.015(2) -0.005(2) 0.005(2) -0.002(2)
C3 0.019(3) 0.033(3) 0.022(3) -0.003(2) 0.002(2) -0.012(2)
C4 0.022(3) 0.038(3) 0.014(2) -0.009(2) 0.000(2) -0.005(2)
C5 0.026(3) 0.038(3) 0.010(2) 0.004(2) 0.001(2) -0.006(3)
C6 0.026(3) 0.032(3) 0.014(2) 0.001(2) 0.005(2) -0.003(2)
C8 0.022(3) 0.027(3) 0.016(2) 0.000(2) 0.004(2) -0.005(2)
C9 0.020(3) 0.025(3) 0.011(2) 0.004(2) 0.002(2) 0.001(2)
C10 0.025(3) 0.021(3) 0.016(2) 0.005(2) -0.001(2) 0.000(2)
C11 0.028(3) 0.021(3) 0.015(2) 0.001(2) 0.003(2) 0.002(2)
C12 0.038(3) 0.019(3) 0.021(3) 0.000(2) -0.002(2) 0.001(2)
C13 0.025(3) 0.030(3) 0.028(3) -0.001(2) -0.006(2) -0.004(2)
C14 0.026(3) 0.035(3) 0.033(3) -0.002(3) 0.003(3) -0.004(3)
C15 0.029(3) 0.025(3) 0.026(3) -0.001(2) 0.004(2) 0.002(2)
C18 0.030(3) 0.021(3) 0.025(3) 0.000(2) 0.001(2) 0.002(2)
C19 0.020(3) 0.021(3) 0.017(2) -0.002(2) 0.006(2) -0.002(2)
C20 0.025(3) 0.021(3) 0.018(2) -0.006(2) 0.010(2) 0.001(2)
C21 0.026(3) 0.024(3) 0.032(3) 0.008(2) 0.011(3) 0.001(2)
C22 0.024(3) 0.028(3) 0.038(3) 0.004(3) -0.001(3) 0.002(2)
C23 0.036(3) 0.023(3) 0.025(3) 0.004(2) 0.006(3) 0.006(3)
C24 0.031(3) 0.025(3) 0.021(3) -0.002(2) 0.010(2) -0.003(2)
C25 0.028(3) 0.023(3) 0.020(2) -0.005(2) 0.004(2) -0.002(2)
C28 0.018(3) 0.031(3) 0.020(2) 0.004(2) 0.005(2) 0.003(2)
C29 0.021(3) 0.022(3) 0.016(2) 0.000(2) 0.001(2) -0.004(2)
C30 0.020(3) 0.026(3) 0.019(2) -0.004(2) 0.005(2) -0.003(2)
C31 0.026(3) 0.035(3) 0.031(3) 0.005(2) 0.009(3) 0.005(2)
C32 0.033(3) 0.052(4) 0.031(3) 0.007(3) 0.013(3) 0.003(3)
C33 0.023(3) 0.052(4) 0.031(3) -0.012(3) 0.008(3) 0.003(3)
C34 0.031(3) 0.028(3) 0.034(3) -0.005(3) 0.002(3) 0.004(3)
C35 0.016(3) 0.031(3) 0.023(3) -0.005(2) 0.001(2) -0.002(2)
Cl1 0.0340(8) 0.0263(7) 0.0236(6) 0.0000(6) 0.0122(6) 0.0004(6)
O10 0.045(3) 0.052(3) 0.092(4) -0.008(3) 0.048(3) -0.003(2)
O11 0.042(2) 0.021(2) 0.027(2) 0.003(2) 0.009(2) -0.005(2)
O12 0.066(3) 0.023(2) 0.039(2) -0.002(2) 0.025(2) -0.005(2)
O13 0.065(3) 0.069(3) 0.022(2) 0.011(2) -0.005(2) 0.008(2)
O40 0.042(3) 0.038(3) 0.050(3) 0.007(3) 0.011(2) 0.008(2)
O50 0.050(5) 0.108(6) 0.059(4) 0.000 0.010(4) 0.000
C51 0.061(6) 0.143(9) 0.095(7) -0.029(6) 0.015(5) -0.021(6)
C52 0.043(4) 0.090(6) 0.045(4) -0.019(4) 0.012(4) -0.010(4)
O60 0.101(9) 0.112(9) 0.131(17) -0.048(10) 0.016(11) -0.006(13)
C61 0.078(10) 0.095(12) 0.137(14) 0.000 0.056(10) 0.000
C62 0.102(15) 0.080(13) 0.058(10) -0.005(9) 0.005(10) 0.006(11)
C63 0.091(17) 0.131(18) 0.089(14) 0.020(13) -0.003(12) 0.045(13)

loop_
_atom_site_label
_atom_site_type_symbol
_atom_site_fract_x
_atom_site_fract_y
_atom_site_fract_z
_atom_site_U_iso_or_equiv
_atom_site_thermal_displace_type
_atom_site_occupancy
_atom_site_calc_flag
_atom_site_refinement_flags
_atom_site_disorder_group
Co1 Co 0.28310(3) 1.29420(4) 0.69836(3) 0.0183(2) Uani 1 d . .
Co2 Co 0.2500 1.2500 0.5000 0.0165(2) Uani 1 d S .
N1 N 0.2317(2) 1.2771(2) 0.7692(2) 0.0202(9) Uani 1 d . .
N2 N 0.3000(2) 1.3962(2) 0.7461(2) 0.0223(10) Uani 1 d . .
N3 N 0.3493(2) 1.2548(2) 0.7824(2) 0.0212(9) Uani 1 d . .
N4 N 0.2285(2) 1.3486(2) 0.6169(2) 0.0176(9) Uani 1 d . .
N5 N 0.3374(2) 1.2921(2) 0.6343(2) 0.0184(9) Uani 1 d . .
N6 N 0.2512(2) 1.1990(2) 0.6525(2) 0.0171(9) Uani 1 d . .
O4 O 0.19321(14) 1.3113(2) 0.5572(2) 0.0188(7) Uani 1 d . .
O5 O 0.32181(14) 1.3165(2) 0.5592(2) 0.0196(8) Uani 1 d . .
O6 O 0.27075(14) 1.1674(2) 0.5934(2) 0.0198(8) Uani 1 d . .
C1 C 0.2120(2) 1.3541(3) 0.7886(3) 0.0242(12) Uani 1 d . .
H1A H 0.1953(2) 1.3505(3) 0.8357(3) 0.029 Uiso 1 calc R .
H1B H 0.1810(2) 1.3739(3) 0.7428(3) 0.029 Uiso 1 calc R .
C2 C 0.2635(2) 1.4074(3) 0.8060(3) 0.0224(11) Uani 1 d . .
H2A H 0.2882(2) 1.3975(3) 0.8606(3) 0.027 Uiso 1 calc R .
H2B H 0.2495(2) 1.4616(3) 0.8037(3) 0.027 Uiso 1 calc R .
C3 C 0.3643(2) 1.3960(3) 0.7856(3) 0.0250(12) Uani 1 d . .
H3A H 0.3745(2) 1.4410(3) 0.8218(3) 0.030 Uiso 1 calc R .
H3B H 0.3873(2) 1.3990(3) 0.7449(3) 0.030 Uiso 1 calc R .
C4 C 0.3781(2) 1.3220(3) 0.8324(3) 0.0257(12) Uani 1 d . .
H4A H 0.4213(2) 1.3142(3) 0.8487(3) 0.031 Uiso 1 calc R .
H4B H 0.3636(2) 1.3254(3) 0.8814(3) 0.031 Uiso 1 calc R .
C5 C 0.3223(2) 1.1997(3) 0.8291(3) 0.0253(12) Uani 1 d . .
H5A H 0.3506(2) 1.1878(3) 0.8808(3) 0.030 Uiso 1 calc R .
H5B H 0.3121(2) 1.1509(3) 0.7990(3) 0.030 Uiso 1 calc R .
C6 C 0.2671(2) 1.2368(3) 0.8437(3) 0.0239(12) Uani 1 d . .
H6A H 0.2425(2) 1.1965(3) 0.8600(3) 0.029 Uiso 1 calc R .
H6B H 0.2784(2) 1.2747(3) 0.8878(3) 0.029 Uiso 1 calc R .
C8 C 0.1822(2) 1.2271(3) 0.7251(3) 0.0216(11) Uani 1 d . .
H8A H 0.1492(2) 1.2598(3) 0.6957(3) 0.026 Uiso 1 calc R .
H8B H 0.1678(2) 1.1949(3) 0.7637(3) 0.026 Uiso 1 calc R .
C9 C 0.2026(2) 1.1759(3) 0.6672(3) 0.0190(11) Uani 1 d . .
C10 C 0.1621(2) 1.1164(3) 0.6246(3) 0.0220(11) Uani 1 d . .
C11 C 0.1761(2) 1.0649(3) 0.5690(3) 0.0218(11) Uani 1 d . .
H11 H 0.2143(2) 1.0658(3) 0.5595(3) 0.026 Uiso 1 calc R .
C12 C 0.1344(2) 1.0132(3) 0.5284(3) 0.0276(13) Uani 1 d . .
H12 H 0.1444(2) 0.9783(3) 0.4915(3) 0.033 Uiso 1 calc R .
C13 C 0.0788(2) 1.0114(3) 0.5405(3) 0.0296(13) Uani 1 d . .
H13 H 0.0505(2) 0.9757(3) 0.5118(3) 0.035 Uiso 1 calc R .
C14 C 0.0643(2) 1.0612(3) 0.5939(3) 0.0321(13) Uani 1 d . .
H14 H 0.0257(2) 1.0606(3) 0.6018(3) 0.038 Uiso 1 calc R .
C15 C 0.1057(2) 1.1123(3) 0.6363(3) 0.0271(12) Uani 1 d . .
H15 H 0.0953(2) 1.1455(3) 0.6745(3) 0.032 Uiso 1 calc R .
C18 C 0.2841(2) 1.4535(3) 0.6805(3) 0.0264(12) Uani 1 d . .
H18A H 0.3182(2) 1.4630(3) 0.6577(3) 0.032 Uiso 1 calc R .
H18B H 0.2730(2) 1.5030(3) 0.7015(3) 0.032 Uiso 1 calc R .
C19 C 0.2329(2) 1.4225(3) 0.6166(3) 0.0191(11) Uani 1 d . .
C20 C 0.1980(2) 1.4762(3) 0.5565(3) 0.0204(11) Uani 1 d . .
C21 C 0.1411(2) 1.4581(3) 0.5129(3) 0.0268(12) Uani 1 d . .
H21 H 0.1250(2) 1.4086(3) 0.5184(3) 0.032 Uiso 1 calc R .
C22 C 0.1082(2) 1.5118(3) 0.4616(3) 0.0315(13) Uani 1 d . .
H22 H 0.0692(2) 1.4991(3) 0.4327(3) 0.038 Uiso 1 calc R .
C23 C 0.1306(2) 1.5831(3) 0.4518(3) 0.0285(13) Uani 1 d . .
H23 H 0.1072(2) 1.6199(3) 0.4170(3) 0.034 Uiso 1 calc R .
C24 C 0.1879(2) 1.6011(3) 0.4931(3) 0.0249(12) Uani 1 d . .
H24 H 0.2044(2) 1.6497(3) 0.4852(3) 0.030 Uiso 1 calc R .
C25 C 0.2207(2) 1.5484(3) 0.5457(3) 0.0242(12) Uani 1 d . .
H25 H 0.2594(2) 1.5616(3) 0.5751(3) 0.029 Uiso 1 calc R .
C28 C 0.3906(2) 1.2167(3) 0.7416(3) 0.0228(11) Uani 1 d . .
H28A H 0.3820(2) 1.1607(3) 0.7365(3) 0.027 Uiso 1 calc R .
H28B H 0.4316(2) 1.2233(3) 0.7742(3) 0.027 Uiso 1 calc R .
C29 C 0.3848(2) 1.2510(3) 0.6603(3) 0.0207(11) Uani 1 d . .
C30 C 0.4274(2) 1.2283(3) 0.6149(3) 0.0219(11) Uani 1 d . .
C31 C 0.4363(2) 1.2729(3) 0.5508(3) 0.0301(13) Uani 1 d . .
H31 H 0.4139(2) 1.3184(3) 0.5346(3) 0.036 Uiso 1 calc R .
C32 C 0.4782(2) 1.2496(4) 0.5117(3) 0.0378(14) Uani 1 d . .
H32 H 0.4844(2) 1.2799(4) 0.4688(3) 0.045 Uiso 1 calc R .
C33 C 0.5106(2) 1.1841(3) 0.5334(3) 0.0351(14) Uani 1 d . .
H33 H 0.5387(2) 1.1688(3) 0.5052(3) 0.042 Uiso 1 calc R .
C34 C 0.5025(2) 1.1408(3) 0.5955(3) 0.0321(13) Uani 1 d . .
H34 H 0.5252(2) 1.0954(3) 0.6110(3) 0.038 Uiso 1 calc R .
C35 C 0.4611(2) 1.1628(3) 0.6363(3) 0.0240(12) Uani 1 d . .
H35 H 0.4559(2) 1.1322(3) 0.6797(3) 0.029 Uiso 1 calc R .
Cl1 Cl 0.12418(6) 0.82458(7) 0.41228(7) 0.0271(3) Uani 1 d . .
O10 O 0.0714(2) 0.8460(2) 0.4321(3) 0.0577(13) Uani 1 d . .
O11 O 0.1408(2) 0.8840(2) 0.3647(2) 0.0301(9) Uani 1 d . .
O12 O 0.1173(2) 0.7538(2) 0.3692(2) 0.0408(10) Uani 1 d . .
O13 O 0.1698(2) 0.8166(3) 0.4842(2) 0.0546(12) Uani 1 d . .
O40 O 0.3305(2) 1.0455(3) 0.6819(3) 0.0434(12) Uani 1 d . .
H40A H 0.3193(35) 1.0769(45) 0.6533(44) 0.070(31) Uiso 1 d . .
H40B H 0.3542(39) 1.0187(47) 0.6606(48) 0.098(34) Uiso 1 d . .
O50 O 0.0000 1.5933(5) 0.2500 0.073(2) Uani 1 d S .
C51 C 0.0598(4) 1.5900(6) 0.1590(5) 0.100(3) Uani 1 d . .
H51A H 0.0812(4) 1.6215(6) 0.1283(5) 0.150 Uiso 1 calc R .
H51B H 0.0300(4) 1.5588(6) 0.1221(5) 0.150 Uiso 1 calc R .
H51C H 0.0876(4) 1.5558(6) 0.1953(5) 0.150 Uiso 1 calc R .
C52 C 0.0310(3) 1.6406(4) 0.2057(3) 0.059(2) Uani 1 d . .
H52A H 0.0608(3) 1.6725(4) 0.2428(3) 0.071 Uiso 1 calc R .
H52B H 0.0030(3) 1.6756(4) 0.1695(3) 0.071 Uiso 1 calc R .
O60 O 0.5006(3) 1.3715(4) 0.7285(3) 0.117(6) Uani 0.50 d PR .
C61 C 0.5000(3) 1.4393(4) 0.7500(3) 0.099(5) Uani 1 d SR .
C62 C 0.5396(3) 1.4477(4) 0.8410(3) 0.083(5) Uani 0.50 d PR .
H62A H 0.5517(3) 1.5017(4) 0.8515(3) 0.125 Uiso 0.50 calc PR .
H62B H 0.5746(3) 1.4149(4) 0.8485(3) 0.125 Uiso 0.50 calc PR .
H62C H 0.5164(3) 1.4316(4) 0.8782(3) 0.125 Uiso 0.50 calc PR .
C63 C 0.4708(8) 1.5104(11) 0.7214(11) 0.108(7) Uani 0.50 d P .
H63A H 0.5000(8) 1.5489(11) 0.7153(11) 0.162 Uiso 0.50 calc PR .
H63B H 0.4496(8) 1.5293(11) 0.7598(11) 0.162 Uiso 0.50 calc PR .
H63C H 0.4428(8) 1.5015(11) 0.6695(11) 0.162 Uiso 0.50 calc PR .

loop_
_atom_type_symbol
_atom_type_description
_atom_type_scat_dispersion_real
_atom_type_scat_dispersion_imag
_atom_type_scat_source
C C 0.0033 0.0016 'International Tables Vol C Tables 4.2.6.8 and 6.1.1.4'
H H 0.0000 0.0000 'International Tables Vol C Tables 4.2.6.8 and 6.1.1.4'
N N 0.0061 0.0033 'International Tables Vol C Tables 4.2.6.8 and 6.1.1.4'
O O 0.0106 0.0060 'International Tables Vol C Tables 4.2.6.8 and 6.1.1.4'
Cl Cl 0.1484 0.1585 'International Tables Vol C Tables 4.2.6.8 and 6.1.1.4'
Co Co 0.3494 0.9721 'International Tables Vol C Tables 4.2.6.8 and 6.1.1.4'

loop_
_geom_angle_atom_site_label_1
_geom_angle_atom_site_label_2
_geom_angle_atom_site_label_3
_geom_angle
_geom_angle_site_symmetry_1
_geom_angle_site_symmetry_3
_geom_angle_publ_flag
N5 Co1 N4 90.3(2) . . ?
N5 Co1 N6 89.5(2) . . ?
N4 Co1 N6 90.0(2) . . ?
N5 Co1 N1 169.6(2) . . ?
N4 Co1 N1 97.6(2) . . ?
N6 Co1 N1 83.6(2) . . ?
N5 Co1 N2 99.8(2) . . ?
N4 Co1 N2 83.7(2) . . ?
N6 Co1 N2 168.8(2) . . ?
N1 Co1 N2 88.0(2) . . ?
N5 Co1 N3 84.3(2) . . ?
N4 Co1 N3 169.1(2) . . ?
N6 Co1 N3 99.4(2) . . ?
N1 Co1 N3 89.0(2) . . ?
N2 Co1 N3 87.9(2) . . ?
O5 Co2 O5 179.998(1) 7_576 . ?
O5 Co2 O6 89.82(12) 7_576 7_576 ?
O5 Co2 O6 90.18(12) . 7_576 ?
O5 Co2 O6 90.18(12) 7_576 . ?
O5 Co2 O6 89.82(12) . . ?
O6 Co2 O6 180.0 7_576 . ?
O5 Co2 O4 91.14(12) 7_576 7_576 ?
O5 Co2 O4 88.86(12) . 7_576 ?
O6 Co2 O4 91.96(11) 7_576 7_576 ?
O6 Co2 O4 88.04(11) . 7_576 ?
O5 Co2 O4 88.86(12) 7_576 . ?
O5 Co2 O4 91.14(12) . . ?
O6 Co2 O4 88.04(11) 7_576 . ?
O6 Co2 O4 91.96(11) . . ?
O4 Co2 O4 179.997(1) 7_576 . ?
C1 N1 C8 113.1(4) . . ?
C1 N1 C6 111.1(3) . . ?
C8 N1 C6 110.8(4) . . ?
C1 N1 Co1 106.6(3) . . ?
C8 N1 Co1 107.0(3) . . ?
C6 N1 Co1 108.1(3) . . ?
C18 N2 C3 112.6(4) . . ?
C18 N2 C2 111.0(4) . . ?
C3 N2 C2 111.6(4) . . ?
C18 N2 Co1 107.4(3) . . ?
C3 N2 Co1 105.5(3) . . ?
C2 N2 Co1 108.4(3) . . ?
C28 N3 C5 112.9(4) . . ?
C28 N3 C4 111.4(4) . . ?
C5 N3 C4 112.0(3) . . ?
C28 N3 Co1 107.0(3) . . ?
C5 N3 Co1 104.9(3) . . ?
C4 N3 Co1 108.2(3) . . ?
C19 N4 O4 121.4(4) . . ?
C19 N4 Co1 117.3(3) . . ?
O4 N4 Co1 120.7(3) . . ?
C29 N5 O5 121.0(4) . . ?
C29 N5 Co1 116.9(3) . . ?
O5 N5 Co1 120.4(3) . . ?
C9 N6 O6 120.8(4) . . ?
C9 N6 Co1 117.5(3) . . ?
O6 N6 Co1 119.9(3) . . ?
N4 O4 Co2 105.3(2) . . ?
N5 O5 Co2 107.2(2) . . ?
N6 O6 Co2 104.3(2) . . ?
N1 C1 C2 108.7(4) . . ?
C1 C2 N2 110.6(4) . . ?
N2 C3 C4 107.7(4) . . ?
N3 C4 C3 110.2(4) . . ?
N3 C5 C6 108.4(4) . . ?
N1 C6 C5 111.2(4) . . ?
N1 C8 C9 110.2(4) . . ?
N6 C9 C10 127.6(4) . . ?
N6 C9 C8 113.1(4) . . ?
C10 C9 C8 118.3(4) . . ?
C15 C10 C11 117.5(5) . . ?
C15 C10 C9 118.8(4) . . ?
C11 C10 C9 123.6(5) . . ?
C12 C11 C10 120.0(5) . . ?
C13 C12 C11 121.1(5) . . ?
C14 C13 C12 119.7(5) . . ?
C13 C14 C15 120.1(5) . . ?
C14 C15 C10 121.5(5) . . ?
N2 C18 C19 108.8(4) . . ?
N4 C19 C20 126.8(4) . . ?
N4 C19 C18 113.6(4) . . ?
C20 C19 C18 119.3(4) . . ?
C25 C20 C21 118.5(5) . . ?
C25 C20 C19 119.7(4) . . ?
C21 C20 C19 121.7(4) . . ?
C22 C21 C20 120.1(5) . . ?
C23 C22 C21 121.1(5) . . ?
C22 C23 C24 119.4(5) . . ?
C25 C24 C23 119.8(5) . . ?
C24 C25 C20 121.0(5) . . ?
N3 C28 C29 110.6(4) . . ?
N5 C29 C30 126.7(4) . . ?
N5 C29 C28 114.2(4) . . ?
C30 C29 C28 118.7(4) . . ?
C35 C30 C31 118.2(5) . . ?
C35 C30 C29 119.8(4) . . ?
C31 C30 C29 122.0(5) . . ?
C32 C31 C30 119.3(5) . . ?
C33 C32 C31 121.5(5) . . ?
C34 C33 C32 119.6(5) . . ?
C33 C34 C35 120.3(5) . . ?
C30 C35 C34 121.0(5) . . ?
O10 Cl1 O12 111.2(3) . . ?
O10 Cl1 O13 109.0(3) . . ?
O12 Cl1 O13 109.5(3) . . ?
O10 Cl1 O11 109.4(2) . . ?
O12 Cl1 O11 109.3(2) . . ?
O13 Cl1 O11 108.4(2) . . ?
C52 O50 C52 110.6(7) . 2 ?
O50 C52 C51 108.5(6) . . ?
O60 C61 O60 35.4(5) 2_656 . ?
O60 C61 C63 151.7(12) 2_656 . ?
O60 C61 C63 138.9(8) . . ?
O60 C61 C63 139.0(10) 2_656 2_656 ?
O60 C61 C63 151.6(9) . 2_656 ?
C63 C61 C63 61.9(16) . 2_656 ?
O60 C61 C62 80.8(5) 2_656 . ?
O60 C61 C62 109.3 . . ?
C63 C61 C62 111.5(8) . . ?
C63 C61 C62 58.7(8) 2_656 . ?
O60 C61 C62 109.3(6) 2_656 2_656 ?
O60 C61 C62 80.82(8) . 2_656 ?
C63 C61 C62 58.7(8) . 2_656 ?
C63 C61 C62 111.4(8) 2_656 2_656 ?
C62 C61 C62 169.7 . 2_656 ?

loop_
_geom_bond_atom_site_label_1
_geom_bond_atom_site_label_2
_geom_bond_distance
_geom_bond_site_symmetry_2
_geom_bond_publ_flag
Co1 N5 1.885(4) . ?
Co1 N4 1.897(4) . ?
Co1 N6 1.898(4) . ?
Co1 N1 1.943(4) . ?
Co1 N2 1.945(4) . ?
Co1 N3 1.961(4) . ?
Co2 O5 2.082(3) 7_576 ?
Co2 O5 2.082(3) . ?
Co2 O6 2.118(3) 7_576 ?
Co2 O6 2.118(3) . ?
Co2 O4 2.129(3) 7_576 ?
Co2 O4 2.129(3) . ?
N1 C1 1.475(6) . ?
N1 C8 1.493(6) . ?
N1 C6 1.514(6) . ?
N2 C18 1.480(6) . ?
N2 C3 1.489(6) . ?
N2 C2 1.512(6) . ?
N3 C28 1.486(6) . ?
N3 C5 1.489(6) . ?
N3 C4 1.503(6) . ?
N4 C19 1.283(6) . ?
N4 O4 1.317(4) . ?
N5 C29 1.299(6) . ?
N5 O5 1.325(4) . ?
N6 C9 1.292(6) . ?
N6 O6 1.336(4) . ?
C1 C2 1.490(7) . ?
C3 C4 1.504(7) . ?
C5 C6 1.522(7) . ?
C8 C9 1.500(6) . ?
C9 C10 1.466(7) . ?
C10 C15 1.390(7) . ?
C10 C11 1.407(6) . ?
C11 C12 1.379(7) . ?
C12 C13 1.371(7) . ?
C13 C14 1.365(7) . ?
C14 C15 1.379(7) . ?
C18 C19 1.510(6) . ?
C19 C20 1.476(6) . ?
C20 C25 1.389(7) . ?
C20 C21 1.391(7) . ?
C21 C22 1.378(7) . ?
C22 C23 1.369(7) . ?
C23 C24 1.388(7) . ?
C24 C25 1.377(7) . ?
C28 C29 1.498(6) . ?
C29 C30 1.470(7) . ?
C30 C35 1.378(7) . ?
C30 C31 1.407(7) . ?
C31 C32 1.383(7) . ?
C32 C33 1.363(8) . ?
C33 C34 1.361(7) . ?
C34 C35 1.389(7) . ?
Cl1 O10 1.413(4) . ?
Cl1 O12 1.421(4) . ?
Cl1 O13 1.427(4) . ?
Cl1 O11 1.430(3) . ?
O50 C52 1.436(7) . ?
O50 C52 1.436(7) 2 ?
C51 C52 1.466(10) . ?
O60 C61 1.23 . ?
C61 O60 1.232(3) 2_656 ?
C61 C63 1.43(2) . ?
C61 C63 1.43(2) 2_656 ?
C61 C62 1.62 . ?
C61 C62 1.618(12) 2_656 ?
